data_7030138
loop_
_publ_author_name
'Kozinets, Ekaterina M.'
'Koniev, Oleksandr'
'Filippov, Oleg A.'
'Daran, Jean-Claude'
'Poli, Rinaldo'
'Shubina, Elena S.'
'Belkova, Natalia V.'
'Manoury, Eric'

_publ_section_title
;
 Coordination chemistry of diphenylphosphinoferrocenylthioethers on
 cyclooctadiene and norbornadiene rhodium(I) platforms.
;
_journal_issue 38
_journal_name_full 'Dalton transactions (Cambridge, England : 2003)'
_journal_page_first 11849
_journal_page_last 11859
_journal_paper_doi 10.1039/c2dt30993a
_journal_volume 41
_journal_year 2012
_chemical_formula_moiety 'C37 H37 Fe P Rh S, B F4, C H2 Cl2'
_chemical_formula_sum 'C38 H39 B Cl2 F4 Fe P Rh S'
_chemical_formula_weight 875.19
_space_group_IT_number 29
_symmetry_cell_setting orthorhombic
_symmetry_space_group_name_Hall 'P 2c -2ac'
_symmetry_space_group_name_H-M 'P c a 21'
_atom_sites_solution_hydrogens geom
_atom_sites_solution_primary direct
_atom_sites_solution_secondary difmap
_audit_creation_method SHELXL-97
_cell_angle_alpha 90.000(5)
_cell_angle_beta 90.000(5)
_cell_angle_gamma 90.000(5)
_cell_formula_units_Z 4
_cell_length_a 26.321(5)
_cell_length_b 9.652(5)
_cell_length_c 14.209(5)
_cell_measurement_reflns_used 10818
_cell_measurement_temperature 180(2)
_cell_measurement_theta_max 28.37
_cell_measurement_theta_min 2.96
_cell_volume 3610(2)
_computing_cell_refinement CrysAlisPro
_computing_data_collection 'CrysAlisPro (Agilent Technologies, 2010)'
_computing_data_reduction CrysAlisPro
_computing_molecular_graphics 'ORTEPIII (Burnett & Johnson, 1996); ORTEP-3 for Windows (Farrugia, 1997)'
_computing_publication_material SHELXL-97
_computing_structure_refinement 'SHELXL-97 (Sheldrick, 2008)'
_computing_structure_solution 'SIR-97 (Altomare et al., 1999)'
_diffrn_ambient_temperature 180(2)
_diffrn_detector_area_resol_mean 8.2632
_diffrn_measured_fraction_theta_full 0.998
_diffrn_measured_fraction_theta_max 0.998
_diffrn_measurement_device_type 'Xcalibur, Sapphire1, long nozzle'
_diffrn_measurement_method '\w scans'
_diffrn_radiation_monochromator graphite
_diffrn_radiation_source 'fine-focus sealed tube'
_diffrn_radiation_type MoK\a
_diffrn_radiation_wavelength 0.71073
_diffrn_reflns_av_R_equivalents 0.0342
_diffrn_reflns_av_sigmaI/netI 0.0374
_diffrn_reflns_limit_h_max 32
_diffrn_reflns_limit_h_min -32
_diffrn_reflns_limit_k_max 12
_diffrn_reflns_limit_k_min -12
_diffrn_reflns_limit_l_max 17
_diffrn_reflns_limit_l_min -17
_diffrn_reflns_number 19753
_diffrn_reflns_theta_full 26.36
_diffrn_reflns_theta_max 26.36
_diffrn_reflns_theta_min 2.98
_exptl_absorpt_coefficient_mu 1.158
_exptl_absorpt_correction_T_max 1.00000
_exptl_absorpt_correction_T_min 0.77267
_exptl_absorpt_correction_type multi-scan
_exptl_absorpt_process_details
;
Empirical absorption correction using spherical harmonics,
implemented in SCALE3 ABSPACK scaling algorithm.
CrysAlisPro (Agilent Technologies, 2010)
;
_exptl_crystal_colour yellow
_exptl_crystal_density_diffrn 1.610
_exptl_crystal_density_method 'not measured'
_exptl_crystal_description flattened
_exptl_crystal_F_000 1776
_exptl_crystal_size_max 0.56
_exptl_crystal_size_mid 0.22
_exptl_crystal_size_min 0.07
_refine_diff_density_max 0.752
_refine_diff_density_min -0.587
_refine_diff_density_rms 0.070
_refine_ls_abs_structure_details 'Flack H D (1983), Acta Cryst. A39, 876-881'
_refine_ls_abs_structure_Flack -0.005(18)
_refine_ls_extinction_method none
_refine_ls_goodness_of_fit_ref 1.036
_refine_ls_hydrogen_treatment constr
_refine_ls_matrix_type full
_refine_ls_number_parameters 442
_refine_ls_number_reflns 7250
_refine_ls_number_restraints 1
_refine_ls_restrained_S_all 1.036
_refine_ls_R_factor_all 0.0399
_refine_ls_R_factor_gt 0.0340
_refine_ls_shift/su_max 0.001
_refine_ls_shift/su_mean 0.000
_refine_ls_structure_factor_coef Fsqd
_refine_ls_weighting_details 'calc w=1/[\s^2^(Fo^2^)+(0.0521P)^2^+1.0260P] where P=(Fo^2^+2Fc^2^)/3'
_refine_ls_weighting_scheme calc
_refine_ls_wR_factor_gt 0.0833
_refine_ls_wR_factor_ref 0.0857
_reflns_number_gt 6392
_reflns_number_total 7239
_reflns_threshold_expression I>2\s(I)
_cod_data_source_file c2dt30993a.txt
_cod_data_source_block 4Ph
_cod_database_code 7030138

loop_
_symmetry_equiv_pos_as_xyz
'x, y, z'
'-x, -y, z+1/2'
'-x+1/2, y, z+1/2'
'x+1/2, -y, z'

loop_
_atom_site_label
_atom_site_type_symbol
_atom_site_fract_x
_atom_site_fract_y
_atom_site_fract_z
_atom_site_U_iso_or_equiv
_atom_site_adp_type
_atom_site_occupancy
_atom_site_symmetry_multiplicity
_atom_site_calc_flag
_atom_site_refinement_flags
Rh1 Rh 0.384303(10) 0.64444(2) 0.20702(2) 0.02403(8) Uani 1 1 d .
Fe1 Fe 0.28050(2) 0.32673(6) 0.12731(4) 0.02531(12) Uani 1 1 d .
S1 S 0.30242(4) 0.64213(9) 0.27074(7) 0.0257(2) Uani 1 1 d .
P1 P 0.39528(4) 0.41313(9) 0.23487(7) 0.0224(2) Uani 1 1 d .
C1 C 0.33770(14) 0.3159(3) 0.2220(3) 0.0247(8) Uani 1 1 d .
C2 C 0.29146(15) 0.3573(4) 0.2670(3) 0.0232(8) Uani 1 1 d .
C3 C 0.25544(16) 0.2493(4) 0.2531(3) 0.0309(9) Uani 1 1 d .
H3 H 0.2214 0.2488 0.2751 0.037 Uiso 1 1 d R
C4 C 0.27891(15) 0.1441(4) 0.2014(4) 0.0343(8) Uani 1 1 d .
H4 H 0.2633 0.0596 0.1829 0.041 Uiso 1 1 d R
C5 C 0.32894(16) 0.1827(4) 0.1812(3) 0.0280(8) Uani 1 1 d .
H5 H 0.3528 0.1297 0.1463 0.034 Uiso 1 1 d R
C6 C 0.29882(19) 0.4651(5) 0.0239(3) 0.0405(11) Uani 1 1 d .
H6 H 0.3292 0.5182 0.0204 0.049 Uiso 1 1 d R
C7 C 0.2913(2) 0.3299(5) -0.0144(3) 0.0427(11) Uani 1 1 d .
H7 H 0.3156 0.2763 -0.0479 0.051 Uiso 1 1 d R
C8 C 0.2411(2) 0.2911(5) 0.0070(3) 0.0444(12) Uani 1 1 d .
H8 H 0.2255 0.2060 -0.0102 0.053 Uiso 1 1 d R
C9 C 0.21801(19) 0.3965(5) 0.0571(3) 0.0403(10) Uani 1 1 d .
H9 H 0.1842 0.3960 0.0804 0.048 Uiso 1 1 d R
C10 C 0.2536(2) 0.5054(4) 0.0678(3) 0.0384(10) Uani 1 1 d .
H10 H 0.2477 0.5909 0.0991 0.046 Uiso 1 1 d R
C11 C 0.38771(18) 0.8743(4) 0.2190(5) 0.0445(14) Uani 1 1 d .
H11 H 0.3651 0.9127 0.2691 0.053 Uiso 1 1 d R
C12 C 0.3626(2) 0.8426(4) 0.1375(4) 0.0434(11) Uani 1 1 d .
H12 H 0.3254 0.8627 0.1394 0.052 Uiso 1 1 d R
C13 C 0.3846(2) 0.8430(5) 0.0403(4) 0.0544(14) Uani 1 1 d .
H13A H 0.3859 0.9396 0.0170 0.065 Uiso 1 1 calc R
H13B H 0.3619 0.7900 -0.0020 0.065 Uiso 1 1 calc R
C14 C 0.4378(2) 0.7805(5) 0.0362(3) 0.0470(12) Uani 1 1 d .
H14A H 0.4445 0.7480 -0.0286 0.056 Uiso 1 1 calc R
H14B H 0.4630 0.8534 0.0513 0.056 Uiso 1 1 calc R
C15 C 0.44475(18) 0.6603(4) 0.1039(3) 0.0373(10) Uani 1 1 d .
H15 H 0.4529 0.5706 0.0720 0.045 Uiso 1 1 d R
C16 C 0.46480(15) 0.6708(4) 0.1942(4) 0.0354(10) Uani 1 1 d .
H16 H 0.4852 0.5886 0.2145 0.042 Uiso 1 1 d R
C17 C 0.4788(2) 0.8033(5) 0.2432(4) 0.0524(13) Uani 1 1 d .
H17A H 0.5129 0.8325 0.2214 0.063 Uiso 1 1 calc R
H17B H 0.4811 0.7850 0.3117 0.063 Uiso 1 1 calc R
C18 C 0.4421(2) 0.9211(4) 0.2276(4) 0.0563(15) Uani 1 1 d .
H18A H 0.4449 0.9869 0.2807 0.068 Uiso 1 1 calc R
H18B H 0.4519 0.9710 0.1695 0.068 Uiso 1 1 calc R
C111 C 0.41113(15) 0.3755(4) 0.3577(3) 0.0250(8) Uani 1 1 d .
C112 C 0.39661(16) 0.2510(4) 0.3974(3) 0.0336(9) Uani 1 1 d .
H112 H 0.3805 0.1824 0.3598 0.040 Uiso 1 1 calc R
C113 C 0.40555(18) 0.2260(5) 0.4928(3) 0.0412(11) Uani 1 1 d .
H113 H 0.3951 0.1411 0.5206 0.049 Uiso 1 1 calc R
C114 C 0.42969(18) 0.3251(5) 0.5463(3) 0.0439(11) Uani 1 1 d .
H114 H 0.4357 0.3083 0.6113 0.053 Uiso 1 1 calc R
C115 C 0.44508(17) 0.4476(5) 0.5068(3) 0.0421(11) Uani 1 1 d .
H115 H 0.4621 0.5151 0.5439 0.050 Uiso 1 1 calc R
C116 C 0.43563(15) 0.4723(4) 0.4122(3) 0.0298(9) Uani 1 1 d .
H116 H 0.4462 0.5572 0.3848 0.036 Uiso 1 1 calc R
C121 C 0.44147(15) 0.3173(4) 0.1662(3) 0.0263(8) Uani 1 1 d .
C122 C 0.48747(14) 0.2753(4) 0.2041(4) 0.0328(8) Uani 1 1 d .
H122 H 0.4954 0.2962 0.2677 0.039 Uiso 1 1 calc R
C123 C 0.52199(16) 0.2027(4) 0.1489(4) 0.0436(12) Uani 1 1 d .
H123 H 0.5535 0.1749 0.1754 0.052 Uiso 1 1 calc R
C124 C 0.51152(19) 0.1708(4) 0.0582(4) 0.0431(11) Uani 1 1 d .
H124 H 0.5354 0.1202 0.0217 0.052 Uiso 1 1 calc R
C125 C 0.46548(18) 0.2126(5) 0.0185(3) 0.0402(10) Uani 1 1 d .
H125 H 0.4577 0.1897 -0.0449 0.048 Uiso 1 1 calc R
C126 C 0.43128(18) 0.2873(5) 0.0721(3) 0.0354(10) Uani 1 1 d .
H126 H 0.4005 0.3186 0.0445 0.042 Uiso 1 1 calc R
C21 C 0.28422(17) 0.4809(4) 0.3273(3) 0.0301(9) Uani 1 1 d .
H21A H 0.3045 0.4694 0.3855 0.036 Uiso 1 1 calc R
H21B H 0.2480 0.4866 0.3459 0.036 Uiso 1 1 calc R
C22 C 0.30083(16) 0.7497(4) 0.3729(3) 0.0288(8) Uani 1 1 d .
C23 C 0.26035(17) 0.8385(4) 0.3846(4) 0.0408(11) Uani 1 1 d .
H23 H 0.2343 0.8439 0.3385 0.049 Uiso 1 1 calc R
C24 C 0.2582(2) 0.9198(5) 0.4648(5) 0.0560(15) Uani 1 1 d .
H24 H 0.2303 0.9807 0.4742 0.067 Uiso 1 1 calc R
C25 C 0.2957(2) 0.9130(6) 0.5300(4) 0.0569(15) Uani 1 1 d .
H25 H 0.2944 0.9710 0.5840 0.068 Uiso 1 1 calc R
C26 C 0.3352(2) 0.8236(5) 0.5187(4) 0.0481(12) Uani 1 1 d .
H26 H 0.3609 0.8184 0.5654 0.058 Uiso 1 1 calc R
C27 C 0.33820(19) 0.7409(5) 0.4405(3) 0.0410(10) Uani 1 1 d .
H27 H 0.3658 0.6783 0.4330 0.049 Uiso 1 1 calc R
B1 B 0.1251(2) 0.0517(6) 0.2830(5) 0.0479(14) Uani 1 1 d .
F11 F 0.08318(16) -0.0111(5) 0.3185(3) 0.1001(14) Uani 1 1 d .
F12 F 0.1629(2) -0.0284(6) 0.2635(6) 0.166(3) Uani 1 1 d .
F13 F 0.1154(3) 0.1339(12) 0.2197(7) 0.239(6) Uani 1 1 d .
F14 F 0.1422(3) 0.1268(10) 0.3533(5) 0.222(5) Uani 1 1 d .
C100 C 0.1200(5) 0.4894(13) 0.2748(10) 0.161(6) Uani 1 1 d .
H10A H 0.1440 0.4140 0.2911 0.193 Uiso 1 1 calc R
H10B H 0.1050 0.4658 0.2129 0.193 Uiso 1 1 calc R
Cl1 Cl 0.07140(7) 0.4870(2) 0.35716(14) 0.0852(5) Uani 1 1 d .
Cl2 Cl 0.15175(9) 0.6251(3) 0.2620(2) 0.1402(12) Uani 1 1 d .

loop_
_atom_site_aniso_label
_atom_site_aniso_U_11
_atom_site_aniso_U_22
_atom_site_aniso_U_33
_atom_site_aniso_U_23
_atom_site_aniso_U_13
_atom_site_aniso_U_12
Rh1 0.02794(14) 0.01656(12) 0.02759(14) 0.00277(14) 0.00534(15) 0.00011(10)
Fe1 0.0303(3) 0.0226(2) 0.0231(3) 0.0014(2) -0.0057(2) -0.0005(2)
S1 0.0283(5) 0.0236(4) 0.0252(5) -0.0003(4) 0.0028(4) 0.0007(4)
P1 0.0250(5) 0.0179(4) 0.0242(5) 0.0015(3) -0.0001(4) 0.0008(3)
C1 0.0318(19) 0.0211(15) 0.021(2) 0.0009(14) -0.0058(16) 0.0013(13)
C2 0.026(2) 0.0236(18) 0.0198(18) 0.0024(14) -0.0010(16) -0.0047(14)
C3 0.032(2) 0.032(2) 0.029(2) 0.0057(16) -0.0011(17) -0.0102(17)
C4 0.044(2) 0.0215(15) 0.037(2) 0.0023(18) -0.012(3) -0.0093(15)
C5 0.036(2) 0.0228(17) 0.025(2) 0.0033(14) -0.0058(16) 0.0029(15)
C6 0.045(3) 0.047(3) 0.030(2) 0.018(2) -0.010(2) -0.007(2)
C7 0.058(3) 0.052(3) 0.0184(19) 0.001(2) -0.0077(19) 0.020(2)
C8 0.059(3) 0.037(2) 0.037(2) 0.000(2) -0.027(2) -0.003(2)
C9 0.037(2) 0.052(3) 0.032(2) 0.006(2) -0.0119(19) -0.001(2)
C10 0.053(3) 0.032(2) 0.030(2) 0.0047(18) -0.016(2) 0.007(2)
C11 0.055(3) 0.0134(15) 0.066(4) 0.002(2) 0.026(3) 0.0002(15)
C12 0.053(3) 0.0233(19) 0.054(3) 0.018(2) 0.012(3) 0.0106(19)
C13 0.066(4) 0.044(3) 0.054(3) 0.028(2) 0.013(3) 0.004(2)
C14 0.061(3) 0.039(2) 0.041(3) 0.011(2) 0.020(2) 0.000(2)
C15 0.038(2) 0.032(2) 0.042(3) 0.0046(18) 0.016(2) 0.0008(17)
C16 0.0280(19) 0.0322(19) 0.046(3) 0.004(2) 0.010(2) -0.0046(14)
C17 0.047(3) 0.050(3) 0.060(3) -0.001(2) 0.005(2) -0.023(2)
C18 0.074(3) 0.029(2) 0.066(4) -0.007(2) 0.022(3) -0.015(2)
C111 0.0236(19) 0.0270(18) 0.0244(19) 0.0015(15) -0.0016(15) 0.0055(15)
C112 0.034(2) 0.034(2) 0.033(2) 0.0062(18) -0.0043(18) -0.0004(17)
C113 0.040(2) 0.045(2) 0.039(3) 0.017(2) -0.008(2) -0.001(2)
C114 0.036(3) 0.065(3) 0.031(2) 0.010(2) -0.007(2) 0.008(2)
C115 0.033(2) 0.052(3) 0.041(3) -0.004(2) -0.009(2) 0.002(2)
C116 0.022(2) 0.035(2) 0.033(2) -0.0018(17) -0.0025(17) 0.0024(16)
C121 0.027(2) 0.0189(16) 0.0327(19) 0.0018(15) 0.0026(16) 0.0006(14)
C122 0.0319(19) 0.0304(17) 0.0362(19) 0.003(2) -0.002(2) 0.0021(14)
C123 0.027(2) 0.038(2) 0.066(4) 0.015(2) 0.010(2) 0.0077(18)
C124 0.041(3) 0.035(2) 0.054(3) 0.001(2) 0.019(2) 0.0055(19)
C125 0.047(3) 0.037(2) 0.037(2) -0.0040(19) 0.010(2) 0.004(2)
C126 0.036(2) 0.037(2) 0.034(2) 0.0000(19) 0.0013(19) 0.0084(18)
C21 0.035(2) 0.033(2) 0.0218(19) 0.0030(16) 0.0075(17) -0.0065(17)
C22 0.031(2) 0.0231(18) 0.032(2) -0.0013(16) 0.0086(18) 0.0000(15)
C23 0.033(2) 0.030(2) 0.059(3) -0.006(2) 0.006(2) 0.0020(17)
C24 0.040(3) 0.044(2) 0.084(4) -0.023(3) 0.013(3) 0.008(2)
C25 0.057(3) 0.057(3) 0.056(3) -0.030(3) 0.021(3) -0.007(3)
C26 0.055(3) 0.047(3) 0.042(3) -0.013(2) -0.005(2) 0.003(2)
C27 0.046(3) 0.036(2) 0.041(2) -0.0058(19) 0.000(2) 0.011(2)
B1 0.035(3) 0.042(3) 0.067(4) 0.002(3) -0.007(3) 0.001(2)
F11 0.072(3) 0.126(4) 0.102(3) -0.007(3) -0.003(2) -0.032(3)
F12 0.108(4) 0.126(4) 0.265(8) 0.049(5) 0.050(5) 0.058(3)
F13 0.157(6) 0.380(13) 0.178(7) 0.193(8) 0.040(5) 0.113(7)
F14 0.218(8) 0.306(10) 0.143(5) -0.126(7) 0.066(6) -0.188(8)
C100 0.146(10) 0.154(11) 0.181(13) -0.084(10) 0.034(9) -0.028(8)
Cl1 0.0688(10) 0.1114(14) 0.0753(10) 0.0210(10) 0.0158(8) 0.0138(10)
Cl2 0.0801(14) 0.133(2) 0.208(3) 0.074(2) 0.0033(17) -0.0240(13)

loop_
_atom_type_symbol
_atom_type_description
_atom_type_scat_dispersion_real
_atom_type_scat_dispersion_imag
_atom_type_scat_source
C C 0.0033 0.0016 'International Tables Vol C Tables 4.2.6.8 and 6.1.1.4'
H H 0.0000 0.0000 'International Tables Vol C Tables 4.2.6.8 and 6.1.1.4'
B B 0.0013 0.0007 'International Tables Vol C Tables 4.2.6.8 and 6.1.1.4'
Cl Cl 0.1484 0.1585 'International Tables Vol C Tables 4.2.6.8 and 6.1.1.4'
F F 0.0171 0.0103 'International Tables Vol C Tables 4.2.6.8 and 6.1.1.4'
Fe Fe 0.3463 0.8444 'International Tables Vol C Tables 4.2.6.8 and 6.1.1.4'
P P 0.1023 0.0942 'International Tables Vol C Tables 4.2.6.8 and 6.1.1.4'
Rh Rh -1.1178 0.9187 'International Tables Vol C Tables 4.2.6.8 and 6.1.1.4'
S S 0.1246 0.1234 'International Tables Vol C Tables 4.2.6.8 and 6.1.1.4'

loop_
_geom_angle_atom_site_label_1
_geom_angle_atom_site_label_2
_geom_angle_atom_site_label_3
_geom_angle
C16 Rh1 C15 37.65(19)
C16 Rh1 C11 81.28(16)
C15 Rh1 C11 87.24(18)
C16 Rh1 C12 96.52(18)
C15 Rh1 C12 80.07(18)
C11 Rh1 C12 35.8(2)
C16 Rh1 P1 90.33(10)
C15 Rh1 P1 95.34(12)
C11 Rh1 P1 162.71(18)
C12 Rh1 P1 161.44(15)
C16 Rh1 S1 161.11(14)
C15 Rh1 S1 159.85(13)
C11 Rh1 S1 90.98(13)
C12 Rh1 S1 86.79(14)
P1 Rh1 S1 92.30(3)
C1 Fe1 C2 41.42(15)
C1 Fe1 C8 158.81(18)
C2 Fe1 C8 157.29(19)
C1 Fe1 C7 123.72(19)
C2 Fe1 C7 161.29(18)
C8 Fe1 C7 40.5(2)
C1 Fe1 C5 41.23(14)
C2 Fe1 C5 69.04(15)
C8 Fe1 C5 121.39(17)
C7 Fe1 C5 107.14(17)
C1 Fe1 C9 160.69(17)
C2 Fe1 C9 123.08(18)
C8 Fe1 C9 39.8(2)
C7 Fe1 C9 67.9(2)
C5 Fe1 C9 156.23(17)
C1 Fe1 C6 109.67(17)
C2 Fe1 C6 125.12(17)
C8 Fe1 C6 68.01(19)
C7 Fe1 C6 40.99(18)
C5 Fe1 C6 124.67(18)
C9 Fe1 C6 67.83(19)
C1 Fe1 C3 68.90(16)
C2 Fe1 C3 40.88(15)
C8 Fe1 C3 120.62(19)
C7 Fe1 C3 156.25(18)
C5 Fe1 C3 67.93(17)
C9 Fe1 C3 106.73(19)
C6 Fe1 C3 160.52(18)
C1 Fe1 C10 125.20(16)
C2 Fe1 C10 109.34(17)
C8 Fe1 C10 67.54(18)
C7 Fe1 C10 68.08(18)
C5 Fe1 C10 161.32(19)
C9 Fe1 C10 40.54(19)
C6 Fe1 C10 40.01(19)
C3 Fe1 C10 123.84(19)
C1 Fe1 C4 68.25(15)
C2 Fe1 C4 68.03(18)
C8 Fe1 C4 106.02(19)
C7 Fe1 C4 121.6(2)
C5 Fe1 C4 39.99(15)
C9 Fe1 C4 121.21(18)
C6 Fe1 C4 159.1(2)
C3 Fe1 C4 39.84(18)
C10 Fe1 C4 158.09(19)
C22 S1 C21 97.59(18)
C22 S1 Rh1 109.33(14)
C21 S1 Rh1 115.02(14)
C1 P1 C121 104.18(17)
C1 P1 C111 100.73(17)
C121 P1 C111 105.02(18)
C1 P1 Rh1 112.78(12)
C121 P1 Rh1 119.33(12)
C111 P1 Rh1 112.80(12)
C5 C1 C2 107.2(3)
C5 C1 P1 130.5(3)
C2 C1 P1 121.8(3)
C5 C1 Fe1 69.9(2)
C2 C1 Fe1 69.5(2)
P1 C1 Fe1 132.10(19)
C3 C2 C1 107.4(3)
C3 C2 C21 125.8(4)
C1 C2 C21 126.4(3)
C3 C2 Fe1 70.3(2)
C1 C2 Fe1 69.1(2)
C21 C2 Fe1 131.7(3)
C4 C3 C2 108.1(4)
C4 C3 Fe1 70.4(3)
C2 C3 Fe1 68.9(2)
C3 C4 C5 109.3(3)
C3 C4 Fe1 69.8(2)
C5 C4 Fe1 69.3(2)
C4 C5 C1 107.9(3)
C4 C5 Fe1 70.7(2)
C1 C5 Fe1 68.9(2)
C10 C6 C7 107.8(4)
C10 C6 Fe1 70.2(2)
C7 C6 Fe1 69.1(2)
C8 C7 C6 107.0(4)
C8 C7 Fe1 69.6(3)
C6 C7 Fe1 69.9(2)
C9 C8 C7 109.1(4)
C9 C8 Fe1 70.4(3)
C7 C8 Fe1 69.9(3)
C8 C9 C10 108.1(5)
C8 C9 Fe1 69.8(3)
C10 C9 Fe1 70.1(3)
C6 C10 C9 108.0(4)
C6 C10 Fe1 69.8(2)
C9 C10 Fe1 69.4(3)
C12 C11 C18 126.5(5)
C12 C11 Rh1 72.1(2)
C18 C11 Rh1 110.1(3)
C11 C12 C13 126.5(5)
C11 C12 Rh1 72.1(2)
C13 C12 Rh1 108.2(3)
C12 C13 C14 112.8(4)
C15 C14 C13 112.9(4)
C16 C15 C14 125.0(4)
C16 C15 Rh1 70.1(2)
C14 C15 Rh1 113.1(3)
C15 C16 C17 125.7(4)
C15 C16 Rh1 72.2(2)
C17 C16 Rh1 107.7(3)
C16 C17 C18 114.6(4)
C11 C18 C17 113.2(4)
C116 C111 C112 119.4(4)
C116 C111 P1 120.6(3)
C112 C111 P1 119.9(3)
C111 C112 C113 120.0(4)
C114 C113 C112 119.6(4)
C115 C114 C113 120.6(4)
C114 C115 C116 119.5(4)
C111 C116 C115 120.9(4)
C122 C121 C126 118.7(4)
C122 C121 P1 121.7(3)
C126 C121 P1 119.6(3)
C121 C122 C123 120.0(5)
C124 C123 C122 121.2(4)
C123 C124 C125 119.7(4)
C126 C125 C124 119.6(4)
C125 C126 C121 120.8(4)
C2 C21 S1 113.6(3)
C27 C22 C23 120.4(4)
C27 C22 S1 121.0(3)
C23 C22 S1 118.6(4)
C22 C23 C24 118.9(5)
C25 C24 C23 120.4(5)
C24 C25 C26 120.4(5)
C25 C26 C27 120.7(5)
C26 C27 C22 119.2(4)
F13 B1 F12 113.0(8)
F13 B1 F14 105.7(9)
F12 B1 F14 103.3(7)
F13 B1 F11 113.2(6)
F12 B1 F11 116.0(6)
F14 B1 F11 104.0(6)
Cl2 C100 Cl1 118.9(7)

loop_
_geom_bond_atom_site_label_1
_geom_bond_atom_site_label_2
_geom_bond_distance
Rh1 C16 2.142(4)
Rh1 C15 2.169(4)
Rh1 C11 2.227(4)
Rh1 C12 2.227(4)
Rh1 P1 2.2858(15)
Rh1 S1 2.3378(11)
Fe1 C1 2.022(4)
Fe1 C2 2.028(4)
Fe1 C8 2.029(4)
Fe1 C7 2.033(5)
Fe1 C5 2.036(4)
Fe1 C9 2.038(4)
Fe1 C6 2.043(4)
Fe1 C3 2.046(4)
Fe1 C10 2.048(4)
Fe1 C4 2.053(4)
S1 C22 1.785(4)
S1 C21 1.816(4)
P1 C1 1.792(4)
P1 C121 1.813(4)
P1 C111 1.831(4)
C1 C5 1.429(5)
C1 C2 1.432(5)
C2 C3 1.423(5)
C2 C21 1.481(5)
C3 C4 1.397(6)
C4 C5 1.398(6)
C6 C10 1.400(7)
C6 C7 1.427(6)
C7 C8 1.407(7)
C8 C9 1.384(7)
C9 C10 1.415(7)
C11 C12 1.368(8)
C11 C18 1.506(7)
C12 C13 1.496(8)
C13 C14 1.526(7)
C14 C15 1.518(6)
C15 C16 1.391(7)
C16 C17 1.503(6)
C17 C18 1.507(8)
C111 C116 1.374(6)
C111 C112 1.382(6)
C112 C113 1.397(6)
C113 C114 1.377(7)
C114 C115 1.370(7)
C115 C116 1.387(6)
C121 C122 1.386(6)
C121 C126 1.395(6)
C122 C123 1.389(6)
C123 C124 1.354(7)
C124 C125 1.396(7)
C125 C126 1.382(6)
C22 C27 1.377(6)
C22 C23 1.377(6)
C23 C24 1.385(8)
C24 C25 1.355(8)
C25 C26 1.360(7)
C26 C27 1.370(6)
B1 F13 1.225(8)
B1 F12 1.291(8)
B1 F14 1.314(8)
B1 F11 1.356(7)
C100 Cl2 1.565(11)
C100 Cl1 1.735(11)
